data_7055848
loop_
_publ_author_name
'Fan, Liming'
'Fan, Weiliu'
'Li, Bin'
'Zhao, Xian'
'Zhang, Xiutang'

_publ_section_title
;
 W-shaped 1,3-di(2,4-dicarboxyphenyl)benzene based lanthanide coordination
 polymers with tunable white light emission
;
_journal_issue 12
_journal_name_full 'New J. Chem.'
_journal_page_first 10440
_journal_paper_doi 10.1039/C6NJ00294C
_journal_volume 40
_journal_year 2016
_chemical_formula_moiety 'C45 H31 O23 Eu3, 12(H2 O)'
_chemical_formula_sum 'C45 H55 Eu3 O35'
_chemical_formula_weight 1611.77
_space_group_crystal_system tetragonal
_space_group_IT_number 122
_space_group_name_Hall 'I -4 2bw'
_space_group_name_H-M_alt 'I -4 2 d'
_symmetry_space_group_name_Hall 'I -4 2bw'
_symmetry_space_group_name_H-M 'I -4 2 d'
_atom_sites_solution_hydrogens mixed
_audit_creation_date 2016-10-22
_audit_creation_method
;
Olex2 1.2-beta
(compiled 2016.09.09 svn.r3337 for OlexSys, GUI svn.r5227)
;
_audit_update_record
;
2016-10-24 deposited with the CCDC.
2016-10-31 downloaded from the CCDC.
;
_cell_angle_alpha 90
_cell_angle_beta 90
_cell_angle_gamma 90
_cell_formula_units_Z 8
_cell_length_a 14.2118(5)
_cell_length_b 14.2118(5)
_cell_length_c 63.501(4)
_cell_measurement_reflns_used 9663
_cell_measurement_temperature 296.15
_cell_measurement_theta_max 25.678
_cell_measurement_theta_min 3.141
_cell_volume 12825.6(10)
_computing_cell_refinement 'SAINT v8.34A (Bruker, 2013)'
_computing_data_collection 'SAINT v8.34A (Bruker, 2013)'
_computing_data_reduction 'SAINT v8.34A (Bruker, 2013)'
_computing_molecular_graphics 'Olex2 (Dolomanov et al., 2009)'
_computing_publication_material 'Olex2 (Dolomanov et al., 2009)'
_computing_structure_refinement 'ShelXL (Sheldrick, 2015)'
_computing_structure_solution 'ShelXS (Sheldrick, 2015)'
_diffrn_ambient_temperature 296.15
_diffrn_measured_fraction_theta_full 0.996
_diffrn_measured_fraction_theta_max 0.996
_diffrn_measurement_device_type 'Bruker P4'
_diffrn_radiation_type MoK\a
_diffrn_radiation_wavelength 0.71073
_diffrn_reflns_av_R_equivalents 0.1110
_diffrn_reflns_av_unetI/netI 0.0545
_diffrn_reflns_Laue_measured_fraction_full 0.996
_diffrn_reflns_Laue_measured_fraction_max 0.996
_diffrn_reflns_limit_h_max 16
_diffrn_reflns_limit_h_min -16
_diffrn_reflns_limit_k_max 16
_diffrn_reflns_limit_k_min -16
_diffrn_reflns_limit_l_max 75
_diffrn_reflns_limit_l_min -75
_diffrn_reflns_number 71877
_diffrn_reflns_point_group_measured_fraction_full 0.997
_diffrn_reflns_point_group_measured_fraction_max 0.997
_diffrn_reflns_theta_full 25.025
_diffrn_reflns_theta_max 25.025
_diffrn_reflns_theta_min 3.141
_exptl_absorpt_coefficient_mu 2.987
_exptl_absorpt_correction_T_max 0.7456
_exptl_absorpt_correction_T_min 0.6110
_exptl_absorpt_correction_type multi-scan
_exptl_absorpt_process_details
;
SADABS-2012/1 (Bruker,2012) was used for absorption correction.
wR2(int) was 0.0973 before and 0.0846 after correction.
The Ratio of minimum to maximum transmission is 0.8195.
The \l/2 correction factor is 0.0015.
;
_exptl_crystal_colour colourless
_exptl_crystal_colour_primary colourless
_exptl_crystal_density_diffrn 1.669
_exptl_crystal_description block
_exptl_crystal_F_000 6352
_exptl_crystal_size_max 0.205
_exptl_crystal_size_mid 0.111
_exptl_crystal_size_min 0.104
_refine_diff_density_max 0.815
_refine_diff_density_min -0.880
_refine_diff_density_rms 0.139
_refine_ls_abs_structure_details
;
 Refined as an inversion twin.
;
_refine_ls_abs_structure_Flack 0.09(4)
_refine_ls_extinction_method none
_refine_ls_goodness_of_fit_ref 1.063
_refine_ls_hydrogen_treatment constr
_refine_ls_matrix_type full
_refine_ls_number_parameters 323
_refine_ls_number_reflns 5652
_refine_ls_number_restraints 23
_refine_ls_restrained_S_all 1.069
_refine_ls_R_factor_all 0.0749
_refine_ls_R_factor_gt 0.0618
_refine_ls_shift/su_max 0.001
_refine_ls_shift/su_mean 0.000
_refine_ls_structure_factor_coef Fsqd
_refine_ls_weighting_details 'w=1/[\s^2^(Fo^2^)+(0.0415P)^2^+250.8724P] where P=(Fo^2^+2Fc^2^)/3'
_refine_ls_weighting_scheme calc
_refine_ls_wR_factor_gt 0.1278
_refine_ls_wR_factor_ref 0.1327
_reflns_Friedel_coverage 0.824
_reflns_Friedel_fraction_full 0.999
_reflns_Friedel_fraction_max 0.999
_reflns_number_gt 4776
_reflns_number_total 5652
_reflns_threshold_expression 'I > 2\s(I)'
_cod_data_source_file c6nj00294c2.cif
_cod_data_source_block 2-Eu
_cod_depositor_comments 'Adding full bibliography for 7055848--7055851.cif.'
_cod_original_cell_volume 12825.7(13)
_cod_database_code 7055848
_shelx_space_group_comment
;
The symmetry employed for this shelxl refinement is uniquely defined
by the following loop, which should always be used as a source of
symmetry information in preference to the above space-group names.
They are only intended as comments.
;
_olex2_refinement_description
;
1. Twinned data refinement
 Scales: 0.91(4) 0.09(4)
2. Fixed Uiso
 At 1.2 times of:
  All C(H) groups
 At 1.5 times of:
  All O(H) groups, All O(H,H) groups
3. Restrained distances
 O6-O5_$2
 3 with sigma of 0.02
 C1-C19
 1.5 with sigma of 0.02
4. Uiso/Uaniso restraints and constraints
Uanis(O9) \\sim Ueq: with sigma of 0.01 and sigma for terminal atoms of 0.02
5. Rigid body (RIGU) restrains
 Eu2, O3W, O9, C23
 with sigma for 1-2 distances of 0.004 and sigma for 1-3 distances of 0.004
6.a Riding coordinates:
 O1W(H1W), O2W(H2WA,H2WB), O3W(H3WA,H3WB)
6.b Aromatic/amide H refined with riding coordinates:
 C2(H2), C3(H3), C6(H6), C8(H8), C9(H9), C10(H10), C12(H12), C14(H14),
 C15(H15), C17(H17), C23(H23)
;
_shelx_shelxl_version_number 2014/7
_olex2_submission_special_instructions 'No special instructions were received'

loop_
_space_group_symop_operation_xyz
'x, y, z'
'-x, -y, z'
'y, -x, -z'
'-y, x, -z'
'-x+1/2, y, -z+3/4'
'x+1/2, -y, -z+3/4'
'-y+1/2, -x, z+3/4'
'y+1/2, x, z+3/4'
'x+1/2, y+1/2, z+1/2'
'-x+1/2, -y+1/2, z+1/2'
'y+1/2, -x+1/2, -z+1/2'
'-y+1/2, x+1/2, -z+1/2'
'-x+1, y+1/2, -z+5/4'
'x+1, -y+1/2, -z+5/4'
'-y+1, -x+1/2, z+5/4'
'y+1, x+1/2, z+5/4'

loop_
_atom_site_label
_atom_site_type_symbol
_atom_site_fract_x
_atom_site_fract_y
_atom_site_fract_z
_atom_site_U_iso_or_equiv
_atom_site_adp_type
_atom_site_occupancy
_atom_site_site_symmetry_order
_atom_site_calc_flag
_atom_site_refinement_flags_posn
_atom_site_refinement_flags_adp
_atom_site_refinement_flags_occupancy
Eu1 Eu 0.5000 1.0000 0.45980(2) 0.0315(3) Uani 1 2 d S T P
Eu2 Eu 0.22204(7) 0.98080(8) 0.43826(2) 0.0546(3) Uani 1 1 d . U .
O1 O 0.3741(10) 0.9090(12) 0.4656(2) 0.067(4) Uani 1 1 d . . .
O1W O 0.5000 1.0000 0.4976(2) 0.083(6) Uani 1 2 d S T P
H1W H 0.5447 1.0276 0.5060 0.124 Uiso 1 1 d R . .
O2 O 0.2189(12) 0.8834(13) 0.4668(2) 0.086(6) Uani 1 1 d . . .
O2W O 0.3067(10) 0.8556(9) 0.4220(2) 0.062(4) Uani 1 1 d . . .
H2WA H 0.3147 0.8545 0.4087 0.092 Uiso 1 1 d R . .
H2WB H 0.3618 0.8464 0.4283 0.092 Uiso 1 1 d R . .
O3 O 0.0950(10) 0.7445(9) 0.5352(2) 0.061(4) Uani 1 1 d . . .
O3W O 0.1169(14) 0.8433(18) 0.4295(3) 0.135(8) Uani 1 1 d . U .
H3WA H 0.0486 0.8437 0.4298 0.202 Uiso 1 1 d R . .
H3WB H 0.1382 0.7815 0.4251 0.202 Uiso 1 1 d R . .
O4 O 0.1226(10) 0.5951(10) 0.5292(2) 0.055(4) Uani 1 1 d . . .
O5 O 0.0448(7) 0.6315(8) 0.57108(17) 0.037(3) Uani 1 1 d D . .
O6 O 0.1136(8) 0.4977(9) 0.56961(15) 0.048(3) Uani 1 1 d D . .
O7 O 0.1363(10) 0.6786(12) 0.6711(2) 0.067(4) Uani 1 1 d . . .
O8 O 0.0018(16) 0.6768(10) 0.65194(18) 0.076(4) Uani 1 1 d . . .
O9 O 0.0755(13) 1.0118(19) 0.4513(3) 0.119(6) Uani 1 1 d . U .
C1 C 0.3163(16) 0.7922(16) 0.4916(3) 0.067(7) Uani 1 1 d D . .
C2 C 0.3962(14) 0.7627(15) 0.4969(3) 0.055(5) Uani 1 1 d . . .
H2 H 0.4495 0.7848 0.4900 0.066 Uiso 1 1 calc R . .
C3 C 0.4054(15) 0.6964(16) 0.5133(3) 0.064(6) Uani 1 1 d . . .
H3 H 0.4639 0.6710 0.5166 0.077 Uiso 1 1 calc R . .
C4 C 0.3210(16) 0.6679(19) 0.5250(3) 0.070(7) Uani 1 1 d . . .
C5 C 0.2363(14) 0.7075(14) 0.5188(3) 0.053(5) Uani 1 1 d . . .
C6 C 0.2328(15) 0.7721(17) 0.5036(3) 0.066(6) Uani 1 1 d . . .
H6 H 0.1770 0.8038 0.5007 0.079 Uiso 1 1 calc R . .
C7 C 0.3357(13) 0.6036(14) 0.5429(3) 0.046(4) Uani 1 1 d . . .
C8 C 0.3784(13) 0.5201(15) 0.5410(3) 0.060(6) Uani 1 1 d . . .
H8 H 0.4008 0.5015 0.5278 0.072 Uiso 1 1 calc R . .
C9 C 0.3900(17) 0.4615(18) 0.5579(3) 0.078(7) Uani 1 1 d . . .
H9 H 0.4253 0.4068 0.5565 0.094 Uiso 1 1 calc R . .
C10 C 0.3505(17) 0.483(2) 0.5764(3) 0.093(10) Uani 1 1 d . . .
H10 H 0.3581 0.4414 0.5876 0.111 Uiso 1 1 calc R . .
C11 C 0.2984(13) 0.5642(16) 0.5795(3) 0.055(5) Uani 1 1 d . . .
C12 C 0.2917(11) 0.6178(15) 0.5625(3) 0.055(5) Uani 1 1 d . . .
H12 H 0.2536 0.6708 0.5636 0.066 Uiso 1 1 calc R . .
C13 C 0.2476(14) 0.5845(16) 0.5984(3) 0.057(5) Uani 1 1 d . . .
C14 C 0.2939(15) 0.5997(17) 0.6189(3) 0.067(6) Uani 1 1 d . . .
H14 H 0.3587 0.5936 0.6204 0.080 Uiso 1 1 calc R . .
C15 C 0.2390(16) 0.6227(16) 0.6352(3) 0.064(6) Uani 1 1 d . . .
H15 H 0.2690 0.6305 0.6481 0.077 Uiso 1 1 calc R . .
C16 C 0.1457(16) 0.6357(16) 0.6350(3) 0.059(6) Uani 1 1 d . . .
C17 C 0.0992(13) 0.6222(12) 0.6161(3) 0.043(4) Uani 1 1 d . . .
H17 H 0.0347 0.6322 0.6150 0.052 Uiso 1 1 calc R . .
C18 C 0.1527(14) 0.5928(14) 0.5985(3) 0.048(5) Uani 1 1 d . . .
C19 C 0.3026(17) 0.8683(16) 0.4746(3) 0.063(6) Uani 1 1 d D . .
C20 C 0.1420(17) 0.6813(16) 0.5290(3) 0.052(6) Uani 1 1 d . . .
C21 C 0.0990(13) 0.5719(16) 0.5777(3) 0.053(5) Uani 1 1 d . . .
C22 C 0.0940(19) 0.6591(16) 0.6540(3) 0.064(6) Uani 1 1 d . . .
C23 C 0.0000 1.0000 0.4430(6) 0.102(10) Uani 1 2 d S TU P
H23 H 0.0000 1.0000 0.4283 0.122 Uiso 1 2 calc RS T P

loop_
_atom_site_aniso_label
_atom_site_aniso_U_11
_atom_site_aniso_U_22
_atom_site_aniso_U_33
_atom_site_aniso_U_23
_atom_site_aniso_U_13
_atom_site_aniso_U_12
Eu1 0.0317(6) 0.0350(6) 0.0279(4) 0.000 0.000 -0.0009(6)
Eu2 0.0454(5) 0.0819(8) 0.0364(4) 0.0124(5) -0.0055(4) -0.0130(5)
O1 0.053(9) 0.093(12) 0.053(9) -0.010(8) 0.010(7) -0.029(8)
O1W 0.16(2) 0.046(10) 0.037(8) 0.000 0.000 0.025(16)
O2 0.063(11) 0.128(15) 0.067(10) 0.033(10) -0.009(9) -0.050(10)
O2W 0.072(10) 0.052(8) 0.061(8) 0.011(7) -0.006(7) -0.012(7)
O3 0.079(10) 0.030(8) 0.075(10) -0.007(7) 0.021(8) -0.014(7)
O3W 0.084(13) 0.185(16) 0.135(17) -0.003(13) 0.006(12) -0.075(12)
O4 0.066(9) 0.051(9) 0.049(8) -0.002(6) 0.017(7) -0.013(7)
O5 0.026(6) 0.036(6) 0.050(6) 0.016(5) 0.012(5) -0.009(5)
O6 0.059(7) 0.032(6) 0.052(6) -0.012(7) -0.008(6) 0.033(7)
O7 0.063(9) 0.102(12) 0.035(7) -0.006(7) -0.005(7) 0.016(9)
O8 0.106(13) 0.072(9) 0.049(7) -0.020(6) -0.003(11) 0.009(11)
O9 0.082(8) 0.155(12) 0.120(10) 0.012(10) 0.010(7) -0.014(9)
C1 0.066(15) 0.11(2) 0.028(9) -0.013(11) -0.002(10) -0.026(14)
C2 0.046(11) 0.075(14) 0.043(10) 0.011(10) 0.005(9) -0.031(10)
C3 0.058(14) 0.081(16) 0.054(12) 0.007(11) 0.006(10) -0.015(12)
C4 0.050(14) 0.107(19) 0.054(12) -0.005(13) -0.008(11) -0.031(13)
C5 0.056(13) 0.074(14) 0.028(9) -0.003(9) 0.002(9) -0.011(11)
C6 0.069(14) 0.101(17) 0.027(11) 0.010(10) 0.016(9) -0.016(12)
C7 0.037(11) 0.053(12) 0.048(11) 0.005(9) 0.005(9) -0.002(9)
C8 0.050(11) 0.069(17) 0.063(11) 0.003(12) 0.013(10) -0.011(11)
C9 0.083(17) 0.11(2) 0.045(11) 0.020(12) 0.016(11) 0.009(14)
C10 0.080(16) 0.15(3) 0.052(12) 0.008(16) 0.024(11) 0.054(19)
C11 0.036(11) 0.087(16) 0.043(10) 0.005(10) 0.003(9) 0.019(10)
C12 0.028(10) 0.095(15) 0.043(10) -0.013(11) 0.003(9) 0.030(10)
C13 0.037(11) 0.099(16) 0.033(9) -0.009(10) -0.005(8) 0.005(11)
C14 0.052(13) 0.114(19) 0.035(10) 0.006(11) -0.008(9) -0.003(12)
C15 0.059(15) 0.095(17) 0.039(11) 0.008(11) -0.006(10) -0.011(12)
C16 0.065(15) 0.082(16) 0.028(9) -0.006(10) -0.014(9) -0.013(11)
C17 0.038(10) 0.049(11) 0.043(10) -0.007(8) -0.005(8) 0.004(9)
C18 0.052(12) 0.060(13) 0.033(9) 0.003(9) -0.017(9) -0.014(10)
C19 0.064(16) 0.075(16) 0.050(12) 0.029(11) 0.016(12) -0.023(12)
C20 0.090(17) 0.051(14) 0.016(8) 0.013(9) -0.010(9) -0.012(12)
C21 0.031(10) 0.069(15) 0.060(12) 0.022(11) 0.004(9) 0.023(10)
C22 0.084(18) 0.065(15) 0.041(11) -0.005(10) -0.006(11) -0.022(13)
C23 0.075(12) 0.11(3) 0.12(2) 0.000 0.000 0.006(13)

loop_
_atom_type_symbol
_atom_type_description
_atom_type_scat_dispersion_real
_atom_type_scat_dispersion_imag
_atom_type_scat_source
C C 0.0033 0.0016 'International Tables Vol C Tables 4.2.6.8 and 6.1.1.4'
H H 0.0000 0.0000 'International Tables Vol C Tables 4.2.6.8 and 6.1.1.4'
Eu Eu -0.1578 3.6682 'International Tables Vol C Tables 4.2.6.8 and 6.1.1.4'
O O 0.0106 0.0060 'International Tables Vol C Tables 4.2.6.8 and 6.1.1.4'

loop_
_geom_angle_atom_site_label_1
_geom_angle_atom_site_label_2
_geom_angle_atom_site_label_3
_geom_angle
_geom_angle_site_symmetry_1
_geom_angle_site_symmetry_3
O1 Eu1 Eu2 147.7(4) . 2_675
O1 Eu1 Eu2 42.5(4) 2_675 2_675
O1 Eu1 O1 161.0(7) . 2_675
O1 Eu1 O1W 80.5(4) 2_675 .
O1 Eu1 O1W 80.5(4) . .
O1 Eu1 O4 85.3(6) . 4_666
O1 Eu1 O4 89.0(6) . 3_566
O1 Eu1 O4 89.0(6) 2_675 4_666
O1 Eu1 O4 85.3(6) 2_675 3_566
O1 Eu1 O5 73.2(5) 2_675 3_566
O1 Eu1 O5 73.2(5) . 4_666
O1 Eu1 O5 121.4(4) . 3_566
O1 Eu1 O5 121.4(4) 2_675 4_666
O1 Eu1 O6 74.7(5) . 3_566
O1 Eu1 O6 120.9(5) . 4_666
O1 Eu1 O6 120.9(5) 2_675 3_566
O1 Eu1 O6 74.7(5) 2_675 4_666
O1 Eu1 C21 97.7(5) 2_675 4_666
O1 Eu1 C21 97.7(5) . 3_566
O1 Eu1 C21 97.6(6) . 4_666
O1 Eu1 C21 97.6(6) 2_675 3_566
O1W Eu1 Eu2 109.052(17) . 2_675
O1W Eu1 O5 134.8(2) . 3_566
O1W Eu1 O5 134.8(2) . 4_666
O1W Eu1 O6 139.1(3) . 4_666
O1W Eu1 O6 139.1(3) . 3_566
O1W Eu1 C21 143.9(4) . 3_566
O1W Eu1 C21 143.9(4) . 4_666
O4 Eu1 Eu2 66.2(3) 3_566 2_675
O4 Eu1 Eu2 126.9(4) 4_666 2_675
O4 Eu1 O1W 72.5(3) 3_566 .
O4 Eu1 O1W 72.5(3) 4_666 .
O4 Eu1 O4 145.0(7) 4_666 3_566
O4 Eu1 O5 141.0(4) 4_666 3_566
O4 Eu1 O5 141.0(4) 3_566 4_666
O4 Eu1 O5 69.3(4) 3_566 3_566
O4 Eu1 O5 69.3(4) 4_666 4_666
O4 Eu1 O6 135.4(5) 4_666 3_566
O4 Eu1 O6 75.1(5) 3_566 3_566
O4 Eu1 O6 135.4(5) 3_566 4_666
O4 Eu1 O6 75.1(5) 4_666 4_666
O4 Eu1 C21 71.4(5) 3_566 3_566
O4 Eu1 C21 143.6(5) 4_666 3_566
O4 Eu1 C21 143.6(5) 3_566 4_666
O4 Eu1 C21 71.4(5) 4_666 4_666
O5 Eu1 Eu2 32.0(2) 3_566 2_675
O5 Eu1 Eu2 112.8(2) 4_666 2_675
O5 Eu1 O5 90.4(4) 4_666 3_566
O5 Eu1 C21 24.3(4) 3_566 3_566
O5 Eu1 C21 76.9(4) 4_666 3_566
O5 Eu1 C21 24.3(4) 4_666 4_666
O5 Eu1 C21 76.9(4) 3_566 4_666
O6 Eu1 Eu2 79.0(3) 3_566 2_675
O6 Eu1 Eu2 72.4(3) 4_666 2_675
O6 Eu1 O5 47.7(4) 3_566 3_566
O6 Eu1 O5 66.9(3) 4_666 3_566
O6 Eu1 O5 47.7(4) 4_666 4_666
O6 Eu1 O5 66.9(3) 3_566 4_666
O6 Eu1 O6 81.7(5) 3_566 4_666
O6 Eu1 C21 72.3(4) 3_566 4_666
O6 Eu1 C21 72.3(4) 4_666 3_566
O6 Eu1 C21 23.3(4) 4_666 4_666
O6 Eu1 C21 23.3(4) 3_566 3_566
C21 Eu1 Eu2 56.0(4) 3_566 2_675
C21 Eu1 Eu2 91.8(4) 4_666 2_675
C21 Eu1 C21 72.3(7) 3_566 4_666
O1 Eu2 Eu1 30.8(3) . .
O1 Eu2 C19 25.1(5) . .
O2 Eu2 Eu1 78.4(4) . .
O2 Eu2 O1 48.5(5) . .
O2 Eu2 O2W 84.4(6) . .
O2 Eu2 O3 81.7(5) . 4_666
O2 Eu2 O3W 72.1(7) . .
O2 Eu2 O5 117.0(5) . 4_666
O2 Eu2 O7 149.8(6) . 8_464
O2 Eu2 O8 146.0(7) . 8_464
O2 Eu2 O9 79.1(7) . .
O2 Eu2 C19 23.4(5) . .
O2 Eu2 C22 160.6(6) . 8_464
O2W Eu2 Eu1 73.4(3) . .
O2W Eu2 O1 68.2(4) . .
O2W Eu2 O3 135.5(5) . 4_666
O2W Eu2 O3W 68.0(7) . .
O2W Eu2 O7 125.9(4) . 8_464
O2W Eu2 O8 79.2(6) . 8_464
O2W Eu2 C19 75.3(6) . .
O2W Eu2 C22 104.4(6) . 8_464
O3 Eu2 Eu1 62.5(3) 4_666 .
O3 Eu2 O1 71.0(4) 4_666 .
O3 Eu2 O3W 143.1(6) 4_666 .
O3 Eu2 O7 76.1(5) 4_666 8_464
O3 Eu2 O8 130.0(7) 4_666 8_464
O3 Eu2 C19 75.3(6) 4_666 .
O3 Eu2 C22 102.5(6) 4_666 8_464
O3W Eu2 Eu1 132.9(6) . .
O3W Eu2 O1 107.1(7) . .
O3W Eu2 O7 115.9(6) . 8_464
O3W Eu2 C19 89.0(7) . .
O3W Eu2 C22 94.8(7) . 8_464
O5 Eu2 Eu1 38.9(3) 4_666 .
O5 Eu2 O1 68.5(4) 4_666 .
O5 Eu2 O2W 74.5(4) 4_666 .
O5 Eu2 O3 74.8(4) 4_666 4_666
O5 Eu2 O3W 140.4(6) 4_666 .
O5 Eu2 O7 76.7(5) 4_666 8_464
O5 Eu2 O8 87.0(5) 4_666 8_464
O5 Eu2 C19 93.6(5) 4_666 .
O5 Eu2 C22 82.3(5) 4_666 8_464
O7 Eu2 Eu1 108.2(4) 8_464 .
O7 Eu2 O1 136.9(5) 8_464 .
O7 Eu2 C19 151.3(6) 8_464 .
O7 Eu2 C22 26.5(5) 8_464 8_464
O8 Eu2 Eu1 123.7(4) 8_464 .
O8 Eu2 O1 143.1(5) 8_464 .
O8 Eu2 O3W 74.2(7) 8_464 .
O8 Eu2 O7 54.4(6) 8_464 8_464
O8 Eu2 C19 153.3(7) 8_464 .
O8 Eu2 C22 28.0(6) 8_464 8_464
O9 Eu2 Eu1 136.8(5) . .
O9 Eu2 O1 121.4(6) . .
O9 Eu2 O2W 139.6(7) . .
O9 Eu2 O3 78.2(7) . 4_666
O9 Eu2 O3W 71.9(9) . .
O9 Eu2 O5 145.6(7) . 4_666
O9 Eu2 O7 76.5(7) . 8_464
O9 Eu2 O8 94.6(6) . 8_464
O9 Eu2 C19 99.8(7) . .
O9 Eu2 C22 83.2(7) . 8_464
C19 Eu2 Eu1 55.2(4) . .
C22 Eu2 Eu1 120.6(4) 8_464 .
C22 Eu2 O1 150.8(5) 8_464 .
C22 Eu2 C19 175.8(6) 8_464 .
Eu1 O1 Eu2 106.8(6) . .
C19 O1 Eu1 162.4(15) . .
C19 O1 Eu2 80.8(12) . .
Eu1 O1W H1W 125.5 . .
C19 O2 Eu2 112.5(11) . .
Eu2 O2W H2WA 120.7 . .
Eu2 O2W H2WB 111.1 . .
H2WA O2W H2WB 109.0 . .
C20 O3 Eu2 140.3(13) . 3_466
Eu2 O3W H3WA 125.8 . .
Eu2 O3W H3WB 125.5 . .
H3WA O3W H3WB 108.7 . .
C20 O4 Eu1 137.7(14) . 3_466
Eu2 O5 Eu1 109.2(4) 3_466 3_466
C21 O5 Eu1 85.5(12) . 3_466
C21 O5 Eu2 161.3(13) . 3_466
C21 O6 Eu1 101.6(11) . 3_466
C22 O7 Eu2 90.5(14) . 16_354
C22 O8 Eu2 94.5(11) . 16_354
C23 O9 Eu2 129(2) . .
C2 C1 C6 122.7(18) . .
C2 C1 C19 122(2) . .
C6 C1 C19 113.9(19) . .
C1 C2 H2 119.9 . .
C1 C2 C3 120.3(18) . .
C3 C2 H2 119.9 . .
C2 C3 H3 120.6 . .
C2 C3 C4 119(2) . .
C4 C3 H3 120.6 . .
C3 C4 C7 116(2) . .
C5 C4 C3 117(2) . .
C5 C4 C7 126.4(18) . .
C4 C5 C20 122.8(17) . .
C6 C5 C4 121(2) . .
C6 C5 C20 116.1(19) . .
C1 C6 H6 120.4 . .
C5 C6 C1 119(2) . .
C5 C6 H6 120.4 . .
C8 C7 C4 123.0(19) . .
C8 C7 C12 114.1(18) . .
C12 C7 C4 122.0(18) . .
C7 C8 H8 119.2 . .
C7 C8 C9 122(2) . .
C9 C8 H8 119.2 . .
C8 C9 H9 119.9 . .
C10 C9 C8 120(2) . .
C10 C9 H9 119.9 . .
C9 C10 H10 118.8 . .
C9 C10 C11 122(2) . .
C11 C10 H10 118.8 . .
C10 C11 C13 124(2) . .
C12 C11 C10 113.7(18) . .
C12 C11 C13 122.2(18) . .
C7 C12 H12 116.3 . .
C11 C12 C7 127.4(18) . .
C11 C12 H12 116.3 . .
C11 C13 C14 123.0(18) . .
C18 C13 C11 121.5(16) . .
C18 C13 C14 115.5(17) . .
C13 C14 H14 121.4 . .
C15 C14 C13 117.2(19) . .
C15 C14 H14 121.4 . .
C14 C15 H15 116.4 . .
C14 C15 C16 127.2(19) . .
C16 C15 H15 116.4 . .
C15 C16 C17 117.5(19) . .
C15 C16 C22 121.7(18) . .
C17 C16 C22 120.7(19) . .
C16 C17 H17 121.0 . .
C16 C17 C18 118.0(17) . .
C18 C17 H17 121.0 . .
C13 C18 C17 124.3(16) . .
C13 C18 C21 118.0(17) . .
C17 C18 C21 117.6(17) . .
O1 C19 Eu2 74.1(11) . .
O1 C19 O2 118.1(17) . .
O1 C19 C1 121(2) . .
O2 C19 Eu2 44.0(8) . .
O2 C19 C1 119.8(18) . .
C1 C19 Eu2 162.1(16) . .
O3 C20 O4 128(2) . .
O3 C20 C5 116.7(19) . .
O4 C20 C5 116(2) . .
O5 C21 Eu1 70.1(11) . 3_466
O5 C21 C18 118.1(19) . .
O6 C21 Eu1 55.1(10) . 3_466
O6 C21 O5 125.1(19) . .
O6 C21 C18 116.8(16) . .
C18 C21 Eu1 170.7(14) . 3_466
O7 C22 Eu2 63.0(11) . 16_354
O7 C22 O8 120(2) . .
O7 C22 C16 121(2) . .
O8 C22 Eu2 57.5(10) . 16_354
O8 C22 C16 117.2(17) . .
C16 C22 Eu2 173.0(17) . 16_354
Eu2 C23 H23 84.6 2_575 .
O9 C23 Eu2 34.1(14) 2_575 2_575
O9 C23 Eu2 156(2) . 2_575
O9 C23 O9 128(4) . 2_575
O9 C23 H23 115.9 . .
O9 C23 H23 115.9 2_575 .

loop_
_geom_bond_atom_site_label_1
_geom_bond_atom_site_label_2
_geom_bond_distance
_geom_bond_site_symmetry_2
Eu1 Eu2 4.1892(10) 2_675
Eu1 O1 2.238(14) .
Eu1 O1 2.238(14) 2_675
Eu1 O1W 2.402(15) .
Eu1 O4 2.313(13) 3_566
Eu1 O4 2.313(13) 4_666
Eu1 O5 2.783(11) 3_566
Eu1 O5 2.783(11) 4_666
Eu1 O6 2.469(10) 4_666
Eu1 O6 2.469(10) 3_566
Eu1 C21 2.95(2) 3_566
Eu1 C21 2.95(2) 4_666
Eu2 O1 2.954(16) .
Eu2 O2 2.282(15) .
Eu2 O2W 2.384(14) .
Eu2 O3 2.386(15) 4_666
Eu2 O3W 2.52(2) .
Eu2 O5 2.348(11) 4_666
Eu2 O7 2.541(14) 8_464
Eu2 O8 2.413(11) 8_464
Eu2 O9 2.284(19) .
Eu2 C19 3.03(2) .
Eu2 C22 2.85(2) 8_464
O1 C19 1.30(2) .
O1W H1W 0.9176 .
O2 C19 1.31(3) .
O2W H2WA 0.8498 .
O2W H2WB 0.8893 .
O3 Eu2 2.386(14) 3_466
O3 C20 1.19(2) .
O3W H3WA 0.9712 .
O3W H3WB 0.9712 .
O4 Eu1 2.313(13) 3_466
O4 C20 1.26(2) .
O5 Eu1 2.783(11) 3_466
O5 Eu2 2.348(11) 3_466
O5 C21 1.22(2) .
O6 Eu1 2.469(10) 3_466
O6 C21 1.19(2) .
O7 Eu2 2.541(14) 16_354
O7 C22 1.27(2) .
O8 Eu2 2.413(11) 16_354
O8 C22 1.34(3) .
O9 C23 1.21(2) .
C1 C2 1.26(3) .
C1 C6 1.44(3) .
C1 C19 1.54(2) .
C2 H2 0.9300 .
C2 C3 1.41(3) .
C3 H3 0.9300 .
C3 C4 1.47(3) .
C4 C5 1.39(3) .
C4 C7 1.47(3) .
C5 C6 1.33(3) .
C5 C20 1.53(3) .
C6 H6 0.9300 .
C7 C8 1.34(3) .
C7 C12 1.41(2) .
C8 H8 0.9300 .
C8 C9 1.37(3) .
C9 H9 0.9300 .
C9 C10 1.34(3) .
C10 H10 0.9300 .
C10 C11 1.39(3) .
C11 C12 1.33(3) .
C11 C13 1.43(2) .
C12 H12 0.9300 .
C13 C14 1.47(2) .
C13 C18 1.35(3) .
C14 H14 0.9300 .
C14 C15 1.34(3) .
C15 H15 0.9300 .
C15 C16 1.34(3) .
C16 C17 1.38(2) .
C16 C22 1.45(3) .
C17 H17 0.9300 .
C17 C18 1.42(3) .
C18 C21 1.55(3) .
C21 Eu1 2.95(2) 3_466
C22 Eu2 2.85(2) 16_354
C23 Eu2 3.181(4) 2_575
C23 O9 1.21(2) 2_575
C23 H23 0.9300 .

loop_
_geom_torsion_atom_site_label_1
_geom_torsion_atom_site_label_2
_geom_torsion_atom_site_label_3
_geom_torsion_atom_site_label_4
_geom_torsion
_geom_torsion_site_symmetry_1
_geom_torsion_site_symmetry_4
Eu1 O1 C19 Eu2 117(5) . .
Eu1 O1 C19 O2 117(5) . .
Eu1 O1 C19 C1 -73(6) . .
Eu1 O4 C20 O3 0(3) 3_466 .
Eu1 O4 C20 C5 -178.1(12) 3_466 .
Eu1 O5 C21 O6 3.7(19) 3_466 .
Eu1 O5 C21 C18 -175.3(16) 3_466 .
Eu1 O6 C21 O5 -4(2) 3_466 .
Eu1 O6 C21 C18 174.8(13) 3_466 .
Eu2 O1 C19 O2 0(2) . .
Eu2 O1 C19 C1 170(2) . .
Eu2 O2 C19 O1 0(3) . .
Eu2 O2 C19 C1 -170.2(16) . .
Eu2 O3 C20 O4 31(4) 3_466 .
Eu2 O3 C20 C5 -150.8(15) 3_466 .
Eu2 O5 C21 Eu1 -143(4) 3_466 3_466
Eu2 O5 C21 O6 -139(3) 3_466 .
Eu2 O5 C21 C18 42(4) 3_466 .
Eu2 O7 C22 O8 6(2) 16_354 .
Eu2 O7 C22 C16 174(2) 16_354 .
Eu2 O8 C22 O7 -7(2) 16_354 .
Eu2 O8 C22 C16 -174.6(17) 16_354 .
Eu2 O9 C23 Eu2 -170(3) . 2_575
Eu2 O9 C23 O9 155(3) . 2_575
C1 C2 C3 C4 -5(3) . .
C2 C1 C6 C5 -11(3) . .
C2 C1 C19 Eu2 144(4) . .
C2 C1 C19 O1 -3(4) . .
C2 C1 C19 O2 167(2) . .
C2 C3 C4 C5 1(3) . .
C2 C3 C4 C7 -175.7(19) . .
C3 C4 C5 C6 -3(3) . .
C3 C4 C5 C20 177.5(19) . .
C3 C4 C7 C8 -56(3) . .
C3 C4 C7 C12 135(2) . .
C4 C5 C6 C1 8(3) . .
C4 C5 C20 O3 127(2) . .
C4 C5 C20 O4 -54(3) . .
C4 C7 C8 C9 -179(2) . .
C4 C7 C12 C11 179(2) . .
C5 C4 C7 C8 127(2) . .
C5 C4 C7 C12 -42(3) . .
C6 C1 C2 C3 10(3) . .
C6 C1 C19 Eu2 -47(6) . .
C6 C1 C19 O1 165(2) . .
C6 C1 C19 O2 -25(3) . .
C6 C5 C20 O3 -52(3) . .
C6 C5 C20 O4 127(2) . .
C7 C4 C5 C6 173(2) . .
C7 C4 C5 C20 -6(3) . .
C7 C8 C9 C10 6(4) . .
C8 C7 C12 C11 9(3) . .
C8 C9 C10 C11 -1(4) . .
C9 C10 C11 C12 0(4) . .
C9 C10 C11 C13 174(2) . .
C10 C11 C12 C7 -5(3) . .
C10 C11 C13 C14 65(3) . .
C10 C11 C13 C18 -116(3) . .
C11 C13 C14 C15 177(2) . .
C11 C13 C18 C17 -173(2) . .
C11 C13 C18 C21 5(3) . .
C12 C7 C8 C9 -10(3) . .
C12 C11 C13 C14 -122(2) . .
C12 C11 C13 C18 56(3) . .
C13 C11 C12 C7 -177.9(19) . .
C13 C14 C15 C16 -2(4) . .
C13 C18 C21 O5 -127(2) . .
C13 C18 C21 O6 54(3) . .
C14 C13 C18 C17 6(3) . .
C14 C13 C18 C21 -176.6(18) . .
C14 C15 C16 C17 2(4) . .
C14 C15 C16 C22 179(2) . .
C15 C16 C17 C18 2(3) . .
C15 C16 C22 O7 8(4) . .
C15 C16 C22 O8 176(2) . .
C16 C17 C18 C13 -6(3) . .
C16 C17 C18 C21 176.3(18) . .
C17 C16 C22 O7 -175(2) . .
C17 C16 C22 O8 -7(3) . .
C17 C18 C21 O5 51(2) . .
C17 C18 C21 O6 -128(2) . .
C18 C13 C14 C15 -2(3) . .
C19 C1 C2 C3 177(2) . .
C19 C1 C6 C5 -180(2) . .
C20 C5 C6 C1 -172.8(18) . .
C22 C16 C17 C18 -175.5(19) . .

loop_
_twin_individual_id
_twin_individual_mass_fraction_refined
1 0.91(4)
2 0.09(4)
